data_4120040
loop_
_publ_author_name
'Martin D. Donakowski'
'Arno G\"orne'
'John T. Vaughey'
'Kenneth R. Poeppelmeier'

_publ_contact_author_name
;
;
_publ_section_title
;
 AgNa(VO2F2)2: A Trioxovanadium Fluoride with Unconventional
 Electrochemical Properties
;
_journal_name_full 'Journal of the American Chemical Society'
_journal_page_first 9898
_journal_page_last 9906
_journal_paper_doi 10.1021/ja404189t
_journal_volume 135
_journal_year 2013
_chemical_formula_moiety 'Ag F4 O4 V2, Na'
_chemical_formula_sum 'Ag F4 Na O4 V2'
_chemical_formula_weight 372.74
_chemical_name_systematic
;
 ? 
;
_space_group_IT_number 13
_symmetry_cell_setting monoclinic
_symmetry_space_group_name_Hall '-P 2yc'
_symmetry_space_group_name_H-M 'P 1 2/c 1'
_atom_sites_solution_primary direct
_atom_sites_solution_secondary difmap
_audit_creation_date 2013-03-07
_audit_creation_method
;
  Olex2 1.1
  (compiled Nov  1 2011 20:42:30, GUI svn.r3906)
;
_cell_angle_alpha 90.00
_cell_angle_beta 90.072(4)
_cell_angle_gamma 90.00
_cell_formula_units_Z 2
_cell_length_a 10.3826(9)
_cell_length_b 5.8079(5)
_cell_length_c 4.9429(4)
_cell_measurement_reflns_used 4488
_cell_measurement_temperature 100(2)
_cell_measurement_theta_max 34.577
_cell_measurement_theta_min 3.925
_cell_volume 298.06(4)
_computing_cell_refinement 'SAINT V7.23A (Bruker, 2005)'
_computing_data_collection 'APEX2 V2.1-4 (Bruker, 2007)'
_computing_data_reduction 'Bruker SAINT'
_computing_molecular_graphics
;
O. V. Dolomanov, L. J. Bourhis, R. J. Gildea, J. A. K. Howard and H. Puschmann,
OLEX2: a complete structure solution, refinement and analysis program.
J. Appl. Cryst. (2009). 42, 339-341.
;
_computing_publication_material
;
O. V. Dolomanov, L. J. Bourhis, R. J. Gildea, J. A. K. Howard and H. Puschmann,
OLEX2: a complete structure solution, refinement and analysis program.
J. Appl. Cryst. (2009). 42, 339-341.
;
_computing_structure_refinement
;
XL, G.M. Sheldrick, Acta Cryst.
(2008). A64, 112-122
;
_computing_structure_solution
;
XS, G.M. Sheldrick, Acta Cryst.
(2008). A64, 112-122
;
_diffrn_ambient_temperature 100.04
_diffrn_detector_area_resol_mean 8
_diffrn_measured_fraction_theta_full 0.998
_diffrn_measured_fraction_theta_max 0.998
_diffrn_measurement_device_type 'Bruker Kappa APEX CCD area detector'
_diffrn_measurement_method '\w and \f scans'
_diffrn_radiation_monochromator graphite
_diffrn_radiation_type MoK\a
_diffrn_radiation_wavelength 0.71073
_diffrn_reflns_av_R_equivalents 0.0473
_diffrn_reflns_av_unetI/netI 0.0245
_diffrn_reflns_limit_h_max 14
_diffrn_reflns_limit_h_min -14
_diffrn_reflns_limit_k_max 8
_diffrn_reflns_limit_k_min -8
_diffrn_reflns_limit_l_max 5
_diffrn_reflns_limit_l_min -6
_diffrn_reflns_number 4824
_diffrn_reflns_theta_full 30.03
_diffrn_reflns_theta_max 30.03
_diffrn_reflns_theta_min 3.93
_diffrn_source 'sealed tube'
_diffrn_source_current 30.0
_diffrn_source_power 1.5
_diffrn_source_voltage 50.0
_exptl_absorpt_coefficient_mu 6.450
_exptl_absorpt_correction_T_max 0.7221
_exptl_absorpt_correction_T_min 0.2869
_exptl_absorpt_correction_type numerical
_exptl_absorpt_process_details 'Face-Indexed (Sheldrick)'
_exptl_crystal_density_diffrn 4.153
_exptl_crystal_F_000 344
_exptl_crystal_size_max 0.26
_exptl_crystal_size_mid 0.10
_exptl_crystal_size_min 0.05
_refine_diff_density_max 0.717
_refine_diff_density_min -0.964
_refine_diff_density_rms 0.145
_refine_ls_extinction_coef 0.0105(14)
_refine_ls_extinction_expression Fc^*^=kFc[1+0.001xFc^2^\l^3^/sin(2\q)]^-1/4^
_refine_ls_extinction_method SHELXL
_refine_ls_goodness_of_fit_ref 0.952
_refine_ls_matrix_type full
_refine_ls_number_parameters 58
_refine_ls_number_reflns 877
_refine_ls_number_restraints 0
_refine_ls_restrained_S_all 0.952
_refine_ls_R_factor_all 0.0166
_refine_ls_R_factor_gt 0.0165
_refine_ls_shift/su_max 0.000
_refine_ls_shift/su_mean 0.000
_refine_ls_structure_factor_coef Fsqd
_refine_ls_weighting_details 'calc w=1/[\s^2^(Fo^2^)+(0.0313P)^2^+0.2493P] where P=(Fo^2^+2Fc^2^)/3'
_refine_ls_weighting_scheme calc
_refine_ls_wR_factor_gt 0.0439
_refine_ls_wR_factor_ref 0.0440
_reflns_number_gt 872
_reflns_number_total 877
_reflns_threshold_expression >2sigma(I)
_cod_data_source_file ja404189t_si_002.cif
_cod_data_source_block SSVOF
_cod_original_sg_symbol_H-M 'P 2/c'
_cod_database_code 4120040

loop_
_space_group_symop_id
_symmetry_equiv_pos_as_xyz
1 'x, y, z'
2 '-x, y, -z+1/2'
3 '-x, -y, -z'
4 'x, -y, z-1/2'

loop_
_atom_site_label
_atom_site_type_symbol
_atom_site_fract_x
_atom_site_fract_y
_atom_site_fract_z
_atom_site_U_iso_or_equiv
_atom_site_adp_type
_atom_site_occupancy
_atom_site_symmetry_multiplicity
_atom_site_calc_flag
_atom_site_refinement_flags
Ag1 Ag 0.0000 0.68466(3) 0.2500 0.00839(9) Uani 1 2 d S
V1 V 0.24177(4) 0.16285(6) 0.2362(2) 0.00609(10) Uani 1 1 d .
Na1 Na 0.5000 0.32499(17) 0.7500 0.0089(3) Uani 1 2 d S
F1 F 0.37042(14) 0.3550(2) 0.1159(3) 0.0096(3) Uani 1 1 d .
F2 F 0.35695(13) 0.1043(2) 0.5415(3) 0.0090(3) Uani 1 1 d .
O1 O 0.14463(17) 0.3510(3) 0.3643(3) 0.0093(3) Uani 1 1 d .
O2 O 0.16397(15) 0.0989(3) -0.0645(3) 0.0075(3) Uani 1 1 d .

loop_
_atom_site_aniso_label
_atom_site_aniso_U_11
_atom_site_aniso_U_22
_atom_site_aniso_U_33
_atom_site_aniso_U_23
_atom_site_aniso_U_13
_atom_site_aniso_U_12
Ag1 0.00759(12) 0.00959(11) 0.00798(14) 0.000 -0.00057(17) 0.000
V1 0.00762(18) 0.00633(16) 0.0043(2) -0.0001(2) 0.0000(3) -0.00001(9)
Na1 0.0094(6) 0.0101(5) 0.0071(7) 0.000 0.0006(12) 0.000
F1 0.0110(6) 0.0094(5) 0.0083(6) 0.0006(5) 0.0004(5) -0.0020(5)
F2 0.0100(6) 0.0099(6) 0.0070(6) 0.0008(5) -0.0020(5) -0.0018(5)
O1 0.0105(7) 0.0092(6) 0.0082(7) -0.0002(6) 0.0000(6) 0.0003(6)
O2 0.0081(6) 0.0084(7) 0.0059(7) -0.0004(5) -0.0006(5) 0.0014(5)

loop_
_atom_type_symbol
_atom_type_description
_atom_type_scat_dispersion_real
_atom_type_scat_dispersion_imag
_atom_type_scat_source
O O 0.0106 0.0060 'International Tables Vol C Tables 4.2.6.8 and 6.1.1.4'
F F 0.0171 0.0103 'International Tables Vol C Tables 4.2.6.8 and 6.1.1.4'
Na Na 0.0362 0.0249 'International Tables Vol C Tables 4.2.6.8 and 6.1.1.4'
V V 0.3005 0.5294 'International Tables Vol C Tables 4.2.6.8 and 6.1.1.4'
Ag Ag -0.8971 1.1015 'International Tables Vol C Tables 4.2.6.8 and 6.1.1.4'

loop_
_geom_angle_atom_site_label_1
_geom_angle_atom_site_label_2
_geom_angle_atom_site_label_3
_geom_angle
_geom_angle_site_symmetry_1
_geom_angle_site_symmetry_3
Ag1 Ag1 Ag1 98.089(12) 3_565 3_566
O1 Ag1 Ag1 70.37(4) . 3_565
O1 Ag1 Ag1 47.62(4) 2 3_565
O1 Ag1 Ag1 122.39(4) 3_566 3_565
O1 Ag1 Ag1 49.68(4) 4_565 3_565
O1 Ag1 Ag1 70.37(4) 2 3_566
O1 Ag1 Ag1 47.62(4) . 3_566
O1 Ag1 Ag1 49.68(4) 3_566 3_566
O1 Ag1 Ag1 122.39(4) 4_565 3_566
O1 Ag1 O1 75.05(5) 3_566 2
O1 Ag1 O1 79.21(8) . 2
O1 Ag1 O1 170.26(8) 4_565 3_566
O1 Ag1 O1 75.05(5) 4_565 .
O1 Ag1 O1 97.30(5) 4_565 2
O1 Ag1 O1 97.30(5) 3_566 .
O2 Ag1 Ag1 131.07(4) 3_565 3_566
O2 Ag1 Ag1 93.31(4) 4_566 3_566
O2 Ag1 Ag1 93.31(4) 3_565 3_565
O2 Ag1 Ag1 131.07(4) 4_566 3_565
O2 Ag1 O1 100.99(6) 3_565 4_565
O2 Ag1 O1 84.37(5) 4_566 4_565
O2 Ag1 O1 84.37(5) 3_565 3_566
O2 Ag1 O1 100.99(6) 4_566 3_566
O2 Ag1 O1 161.75(6) 4_566 2
O2 Ag1 O1 83.71(5) 3_565 2
O2 Ag1 O1 161.75(6) 3_565 .
O2 Ag1 O1 83.72(5) 4_566 .
O2 Ag1 O2 113.91(8) 4_566 3_565
V1 V1 V1 105.14(2) 4_556 4
F1 V1 V1 128.75(5) . 4_556
F1 V1 V1 96.39(5) . 4
F1 V1 F2 84.91(6) . .
F1 V1 F2 83.70(6) . 4
F1 V1 O2 157.14(7) . 4_556
F2 V1 V1 120.45(4) . 4
F2 V1 V1 85.33(4) 4 4_556
F2 V1 V1 44.07(4) . 4_556
F2 V1 V1 38.51(4) 4 4
F2 V1 F2 83.20(5) . 4
F2 V1 O2 74.47(7) . 4_556
O1 V1 V1 136.26(7) . 4
O1 V1 V1 95.68(6) . 4_556
O1 V1 F1 99.80(8) . .
O1 V1 F2 101.34(8) . .
O1 V1 F2 174.45(8) . 4
O1 V1 O2 100.99(8) . .
O1 V1 O2 93.94(8) . 4_556
O2 V1 V1 85.93(5) 4_556 4
O2 V1 V1 35.73(5) . 4
O2 V1 V1 123.43(5) . 4_556
O2 V1 V1 30.63(5) 4_556 4_556
O2 V1 F1 101.01(8) . .
O2 V1 F2 155.53(7) . .
O2 V1 F2 84.14(6) 4_556 4
O2 V1 F2 74.00(7) . 4
O2 V1 O2 94.13(6) . 4_556
Na1 Na1 Na1 101.12(6) 3_667 3_666
F1 Na1 Na1 73.70(5) 4_566 3_667
F1 Na1 Na1 44.90(4) 3_666 3_667
F1 Na1 Na1 48.17(4) 1_556 3_667
F1 Na1 Na1 124.69(5) 2_655 3_667
F1 Na1 Na1 48.17(4) 2_655 3_666
F1 Na1 Na1 124.69(5) 1_556 3_666
F1 Na1 Na1 73.70(5) 3_666 3_666
F1 Na1 Na1 44.90(4) 4_566 3_666
F1 Na1 F1 80.01(5) 1_556 4_566
F1 Na1 F1 77.78(8) 3_666 4_566
F1 Na1 F1 171.16(9) 2_655 1_556
F1 Na1 F1 93.07(5) 2_655 4_566
F1 Na1 F1 93.07(5) 1_556 3_666
F1 Na1 F1 80.01(5) 2_655 3_666
F2 Na1 Na1 136.57(4) 2_656 3_666
F2 Na1 Na1 90.52(3) . 3_666
F2 Na1 Na1 136.57(3) . 3_667
F2 Na1 Na1 90.51(3) 2_656 3_667
F2 Na1 F1 91.00(5) . 1_556
F2 Na1 F1 94.11(5) 2_656 1_556
F2 Na1 F1 91.00(5) 2_656 2_655
F2 Na1 F1 94.11(5) . 2_655
F2 Na1 F1 163.09(6) 2_656 4_566
F2 Na1 F1 86.80(5) . 4_566
F2 Na1 F1 163.09(6) . 3_666
F2 Na1 F1 86.80(5) 2_656 3_666
F2 Na1 F2 109.28(8) . 2_656
V1 F1 Na1 142.32(7) . 3_666
V1 F1 Na1 130.12(8) . 1_554
Na1 F1 Na1 86.93(5) 1_554 3_666
V1 F2 V1 97.42(6) . 4_556
V1 F2 Na1 125.00(7) 4_556 .
V1 F2 Na1 131.89(7) . .
Ag1 O1 Ag1 82.70(5) 3_566 .
V1 O1 Ag1 143.63(10) . .
V1 O1 Ag1 129.38(9) . 3_566
V1 O2 Ag1 124.61(8) . 3_565
V1 O2 Ag1 121.42(8) 4 3_565
V1 O2 V1 113.63(8) . 4

loop_
_geom_bond_atom_site_label_1
_geom_bond_atom_site_label_2
_geom_bond_distance
_geom_bond_site_symmetry_2
Ag1 Ag1 3.2725(3) 3_565
Ag1 Ag1 3.2725(3) 3_566
Ag1 O1 2.5156(17) .
Ag1 O1 2.5156(17) 2
Ag1 O1 2.4372(17) 4_565
Ag1 O1 2.4372(17) 3_566
Ag1 O2 2.3054(15) 4_566
Ag1 O2 2.3054(15) 3_565
V1 V1 3.1123(12) 4_556
V1 V1 3.1123(12) 4
V1 F1 1.8398(15) .
V1 F2 2.1830(14) 4
V1 F2 1.9543(15) .
V1 O1 1.6166(17) .
V1 O2 1.7311(18) .
V1 O2 1.9839(16) 4_556
Na1 Na1 3.2001(13) 3_667
Na1 Na1 3.2001(13) 3_666
Na1 F1 2.3878(16) 3_666
Na1 F1 2.3878(16) 4_566
Na1 F1 2.2622(14) 2_655
Na1 F1 2.2622(14) 1_556
Na1 F2 2.2153(14) .
Na1 F2 2.2153(14) 2_656
F1 Na1 2.3878(16) 3_666
F1 Na1 2.2622(14) 1_554
F2 V1 2.1830(14) 4_556
O1 Ag1 2.4372(17) 3_566
O2 Ag1 2.3054(15) 3_565
O2 V1 1.9839(16) 4

loop_
_geom_torsion_atom_site_label_1
_geom_torsion_atom_site_label_2
_geom_torsion_atom_site_label_3
_geom_torsion_atom_site_label_4
_geom_torsion
_geom_torsion_site_symmetry_1
_geom_torsion_site_symmetry_4
Ag1 Ag1 O1 Ag1 -121.85(4) 3_565 3_566
Ag1 Ag1 O1 V1 154.76(19) 3_566 .
Ag1 Ag1 O1 V1 32.91(14) 3_565 .
V1 V1 F1 Na1 -7.17(9) 4 1_554
V1 V1 F1 Na1 -59.46(14) 4_556 3_666
V1 V1 F1 Na1 -174.73(11) 4 3_666
V1 V1 F1 Na1 108.10(9) 4_556 1_554
V1 V1 F2 V1 -80.11(6) 4 4_556
V1 V1 F2 Na1 -153.35(12) 4_556 .
V1 V1 F2 Na1 126.54(7) 4 .
V1 V1 O1 Ag1 -16.84(11) 4_556 3_566
V1 V1 O1 Ag1 -44.7(2) 4 .
V1 V1 O1 Ag1 -163.67(14) 4_556 .
V1 V1 O1 Ag1 102.09(11) 4 3_566
V1 V1 O2 Ag1 119.05(7) 4_556 3_565
V1 V1 O2 Ag1 -173.40(15) 4 3_565
V1 V1 O2 V1 -67.56(10) 4_556 4
Na1 Na1 F2 V1 90.03(11) 3_667 .
Na1 Na1 F2 V1 -163.95(7) 3_666 4_556
Na1 Na1 F2 V1 -57.09(12) 3_667 4_556
Na1 Na1 F2 V1 -16.83(9) 3_666 .
F1 V1 F2 V1 -174.55(6) . 4_556
F1 V1 F2 Na1 32.10(10) . .
F1 V1 O1 Ag1 65.37(16) . .
F1 V1 O1 Ag1 -147.80(11) . 3_566
F1 V1 O2 Ag1 -87.76(10) . 3_565
F1 V1 O2 V1 85.64(8) . 4
F1 Na1 F2 V1 -143.22(14) 3_666 4_556
F1 Na1 F2 V1 27.94(9) 4_566 .
F1 Na1 F2 V1 147.97(8) 2_655 4_556
F1 Na1 F2 V1 -39.25(8) 1_556 4_556
F1 Na1 F2 V1 -119.18(8) 4_566 4_556
F1 Na1 F2 V1 -64.92(10) 2_655 .
F1 Na1 F2 V1 3.9(2) 3_666 .
F1 Na1 F2 V1 107.87(10) 1_556 .
F2 V1 F1 Na1 -138.29(13) 4 3_666
F2 V1 F1 Na1 112.96(10) . 1_554
F2 V1 F1 Na1 29.26(10) 4 1_554
F2 V1 F1 Na1 -54.59(12) . 3_666
F2 V1 F2 V1 -90.30(8) 4 4_556
F2 V1 F2 Na1 116.34(6) 4 .
F2 V1 O1 Ag1 152.09(14) . .
F2 V1 O1 Ag1 -61.07(12) . 3_566
F2 V1 O2 Ag1 170.16(13) . 3_565
F2 V1 O2 Ag1 -167.85(10) 4 3_565
F2 V1 O2 V1 -16.4(2) . 4
F2 V1 O2 V1 5.54(7) 4 4
F2 Na1 F2 V1 -157.42(11) 2_656 .
F2 Na1 F2 V1 55.46(6) 2_656 4_556
O1 Ag1 O1 Ag1 -73.19(5) 2 3_566
O1 Ag1 O1 Ag1 -173.85(5) 4_565 3_566
O1 Ag1 O1 Ag1 0.0 3_566 3_566
O1 Ag1 O1 V1 -19.08(16) 4_565 .
O1 Ag1 O1 V1 81.57(15) 2 .
O1 Ag1 O1 V1 154.76(19) 3_566 .
O1 V1 F1 Na1 -146.38(10) . 1_554
O1 V1 F1 Na1 46.06(14) . 3_666
O1 V1 F2 V1 86.45(7) . 4_556
O1 V1 F2 Na1 -66.90(11) . .
O1 V1 O2 Ag1 14.62(11) . 3_565
O1 V1 O2 V1 -171.98(9) . 4
O2 Ag1 O1 Ag1 -94.19(17) 3_565 3_566
O2 Ag1 O1 Ag1 100.33(5) 4_566 3_566
O2 Ag1 O1 V1 -104.91(16) 4_566 .
O2 Ag1 O1 V1 60.6(3) 3_565 .
O2 V1 F1 Na1 -43.04(11) . 1_554
O2 V1 F1 Na1 -80.0(2) 4_556 3_666
O2 V1 F1 Na1 87.5(2) 4_556 1_554
O2 V1 F1 Na1 149.40(12) . 3_666
O2 V1 F2 V1 -69.1(2) . 4_556
O2 V1 F2 V1 -4.52(6) 4_556 4_556
O2 V1 F2 Na1 -157.88(10) 4_556 .
O2 V1 F2 Na1 137.59(16) . .
O2 V1 O1 Ag1 108.85(12) . 3_566
O2 V1 O1 Ag1 13.86(12) 4_556 3_566
O2 V1 O1 Ag1 -37.98(17) . .
O2 V1 O1 Ag1 -132.97(15) 4_556 .
O2 V1 O2 Ag1 109.45(4) 4_556 3_565
O2 V1 O2 V1 -77.15(12) 4_556 4
